data_7030218
loop_
_publ_author_name
'Wingard, Leah A.'
'White, Peter S.'
'Templeton, Joseph L.'

_publ_section_title
;
 Synthesis and oxidation of d6 tungsten pincer complexes: a complete
 series of tungsten(II) hydridocarbonyl and halocarbonyl pincer complexes.
;
_journal_issue 37
_journal_name_full 'Dalton transactions (Cambridge, England : 2003)'
_journal_page_first 11438
_journal_page_last 11448
_journal_paper_doi 10.1039/c2dt30848g
_journal_volume 41
_journal_year 2012
_chemical_formula_moiety 'C34 H37 N O4 P2 Si2 W, 0.5(C6 H6)'
_chemical_formula_sum 'C37 H40 N O4 P2 Si2 W'
_chemical_formula_weight 864.67
_chemical_name_systematic
;
?
;
_space_group_IT_number 14
_symmetry_cell_setting monoclinic
_symmetry_space_group_name_Hall '-P 2yn'
_symmetry_space_group_name_H-M 'P 1 21/n 1'
_atom_sites_solution_hydrogens geom
_atom_sites_solution_primary direct
_atom_sites_solution_secondary difmap
_audit_creation_method SHELXL-97
_cell_angle_alpha 90.00
_cell_angle_beta 94.894(3)
_cell_angle_gamma 90.00
_cell_formula_units_Z 4
_cell_length_a 8.9073(3)
_cell_length_b 24.0432(10)
_cell_length_c 17.5465(8)
_cell_measurement_reflns_used 6149
_cell_measurement_temperature 100(2)
_cell_measurement_theta_max 25.35
_cell_measurement_theta_min 2.45
_cell_volume 3744.1(3)
_computing_cell_refinement 'Bruker SAINT'
_computing_data_collection 'Bruker APEX2'
_computing_data_reduction 'Bruker SAINT'
_computing_molecular_graphics 'Bruker SHELXTL'
_computing_publication_material 'Bruker SHELXTL'
_computing_structure_refinement 'SHELXL-97 (Sheldrick, 2008)'
_computing_structure_solution 'SHELXS-97 (Sheldrick, 2008)'
_diffrn_ambient_temperature 100(2)
_diffrn_measured_fraction_theta_full 0.992
_diffrn_measured_fraction_theta_max 0.992
_diffrn_measurement_device_type 'Bruker APEX-II CCD'
_diffrn_measurement_method '\f and \w scans'
_diffrn_radiation_monochromator graphite
_diffrn_radiation_source 'fine-focus sealed tube'
_diffrn_radiation_type MoK\a
_diffrn_radiation_wavelength 0.71073
_diffrn_reflns_av_R_equivalents 0.0562
_diffrn_reflns_av_sigmaI/netI 0.0639
_diffrn_reflns_limit_h_max 10
_diffrn_reflns_limit_h_min -10
_diffrn_reflns_limit_k_max 29
_diffrn_reflns_limit_k_min -23
_diffrn_reflns_limit_l_max 21
_diffrn_reflns_limit_l_min -21
_diffrn_reflns_number 25129
_diffrn_reflns_theta_full 25.71
_diffrn_reflns_theta_max 25.71
_diffrn_reflns_theta_min 2.06
_exptl_absorpt_coefficient_mu 3.273
_exptl_absorpt_correction_T_max 0.8534
_exptl_absorpt_correction_T_min 0.4401
_exptl_absorpt_correction_type multi-scan
_exptl_absorpt_process_details SADABS
_exptl_crystal_colour colourless
_exptl_crystal_density_diffrn 1.534
_exptl_crystal_density_method 'not measured'
_exptl_crystal_description Needle
_exptl_crystal_F_000 1732
_exptl_crystal_size_max 0.30
_exptl_crystal_size_mid 0.05
_exptl_crystal_size_min 0.05
_refine_diff_density_max 1.252
_refine_diff_density_min -1.276
_refine_diff_density_rms 0.141
_refine_ls_extinction_method none
_refine_ls_goodness_of_fit_ref 1.045
_refine_ls_hydrogen_treatment constr
_refine_ls_matrix_type full
_refine_ls_number_parameters 428
_refine_ls_number_reflns 7072
_refine_ls_number_restraints 0
_refine_ls_restrained_S_all 1.045
_refine_ls_R_factor_all 0.0634
_refine_ls_R_factor_gt 0.0361
_refine_ls_shift/su_max 0.002
_refine_ls_shift/su_mean 0.000
_refine_ls_structure_factor_coef Fsqd
_refine_ls_weighting_details 'calc w=1/[\s^2^(Fo^2^)+(0.0277P)^2^+5.8095P] where P=(Fo^2^+2Fc^2^)/3'
_refine_ls_weighting_scheme calc
_refine_ls_wR_factor_gt 0.0692
_refine_ls_wR_factor_ref 0.0788
_reflns_number_gt 5238
_reflns_number_total 7072
_reflns_threshold_expression >2sigma(I)
_cod_data_source_file c2dt30848g.txt
_cod_data_source_block c08393
_cod_depositor_comments
;
The following automatic conversions were performed:

'_symmetry_cell_setting' value 'Monoclinic' changed to 'monoclinic'
according to
/usr/data/users/saulius/automatic-downloads/retrospective/RSC/lib/dictionaries/cif_core.dic
dictionary named 'cif_core.dic' version 2.4.2 from 2011-04-26.

Automatic conversion script
Id: cif_fix_values 2281 2013-09-26 08:29:07Z andrius 
;
_cod_original_sg_symbol_H-M 'P 21/n'
_cod_database_code 7030218

loop_
_symmetry_equiv_pos_as_xyz
'x, y, z'
'-x+1/2, y+1/2, -z+1/2'
'-x, -y, -z'
'x-1/2, -y-1/2, z-1/2'

loop_
_atom_site_label
_atom_site_type_symbol
_atom_site_fract_x
_atom_site_fract_y
_atom_site_fract_z
_atom_site_U_iso_or_equiv
_atom_site_adp_type
_atom_site_occupancy
_atom_site_symmetry_multiplicity
_atom_site_calc_flag
_atom_site_refinement_flags
W1 W -0.11928(2) 0.846966(9) 0.820254(12) 0.01561(7) Uani 1 1 d .
P1 P 0.04288(13) 0.90670(6) 0.74098(8) 0.0168(3) Uani 1 1 d .
P2 P 0.06904(13) 0.79712(6) 0.91366(8) 0.0169(3) Uani 1 1 d .
Si1 Si 0.28341(15) 0.97407(7) 0.85447(9) 0.0207(4) Uani 1 1 d .
Si2 Si 0.30764(15) 0.88750(7) 0.99011(9) 0.0207(4) Uani 1 1 d .
C1 C -0.1311(5) 0.9095(2) 0.8967(3) 0.0199(13) Uani 1 1 d .
O2 O -0.1346(4) 0.94508(17) 0.9411(2) 0.0260(9) Uani 1 1 d .
C3 C -0.2791(6) 0.8005(2) 0.8596(3) 0.0224(13) Uani 1 1 d .
O4 O -0.3829(4) 0.77483(18) 0.8755(2) 0.0328(11) Uani 1 1 d .
C5 C -0.0807(5) 0.7845(2) 0.7458(3) 0.0210(13) Uani 1 1 d .
O6 O -0.0592(4) 0.74885(17) 0.7050(2) 0.0305(10) Uani 1 1 d .
C7 C -0.2922(6) 0.8758(2) 0.7541(3) 0.0212(13) Uani 1 1 d .
O8 O -0.4019(4) 0.88977(16) 0.7175(2) 0.0279(10) Uani 1 1 d .
C9 C 0.2380(5) 0.9251(2) 0.7717(3) 0.0208(13) Uani 1 1 d .
H9A H 0.2823 0.9412 0.7268 0.025 Uiso 1 1 calc R
H9B H 0.2925 0.8899 0.7841 0.025 Uiso 1 1 calc R
N10 N 0.2420(4) 0.94473(18) 0.9392(3) 0.0206(11) Uani 1 1 d .
H10 H 0.1719 0.9629 0.9614 0.025 Uiso 1 1 calc R
C11 C 0.2628(5) 0.8215(2) 0.9345(3) 0.0180(12) Uani 1 1 d .
H11A H 0.3065 0.8256 0.8848 0.022 Uiso 1 1 calc R
H11B H 0.3189 0.7911 0.9623 0.022 Uiso 1 1 calc R
C12 C 0.1812(6) 1.0414(2) 0.8454(3) 0.0296(15) Uani 1 1 d .
H12A H 0.0758 1.0358 0.8556 0.044 Uiso 1 1 calc R
H12B H 0.1855 1.0560 0.7934 0.044 Uiso 1 1 calc R
H12C H 0.2285 1.0681 0.8823 0.044 Uiso 1 1 calc R
C13 C 0.4910(6) 0.9859(3) 0.8516(4) 0.0315(15) Uani 1 1 d .
H13A H 0.5306 1.0049 0.8986 0.047 Uiso 1 1 calc R
H13B H 0.5088 1.0090 0.8073 0.047 Uiso 1 1 calc R
H13C H 0.5421 0.9501 0.8476 0.047 Uiso 1 1 calc R
C14 C 0.5185(5) 0.8861(3) 1.0020(4) 0.0322(16) Uani 1 1 d .
H14A H 0.5578 0.8819 0.9518 0.048 Uiso 1 1 calc R
H14B H 0.5522 0.8547 1.0348 0.048 Uiso 1 1 calc R
H14C H 0.5560 0.9209 1.0256 0.048 Uiso 1 1 calc R
C15 C 0.2310(6) 0.8893(3) 1.0839(3) 0.0327(15) Uani 1 1 d .
H15A H 0.2659 0.9231 1.1114 0.049 Uiso 1 1 calc R
H15B H 0.2656 0.8565 1.1136 0.049 Uiso 1 1 calc R
H15C H 0.1207 0.8894 1.0770 0.049 Uiso 1 1 calc R
C16 C 0.0547(6) 0.8742(2) 0.6474(3) 0.0205(12) Uani 1 1 d .
C17 C -0.0760(6) 0.8724(2) 0.5964(3) 0.0244(13) Uani 1 1 d .
H17 H -0.1661 0.8891 0.6108 0.029 Uiso 1 1 calc R
C18 C -0.0759(6) 0.8472(3) 0.5265(3) 0.0265(13) Uani 1 1 d .
H18 H -0.1648 0.8469 0.4925 0.032 Uiso 1 1 calc R
C19 C 0.0546(7) 0.8221(3) 0.5054(3) 0.0327(15) Uani 1 1 d .
H19 H 0.0549 0.8039 0.4573 0.039 Uiso 1 1 calc R
C20 C 0.1848(7) 0.8238(3) 0.5550(3) 0.0319(15) Uani 1 1 d .
H20 H 0.2746 0.8072 0.5402 0.038 Uiso 1 1 calc R
C21 C 0.1853(6) 0.8493(2) 0.6253(3) 0.0258(13) Uani 1 1 d .
H21 H 0.2750 0.8500 0.6587 0.031 Uiso 1 1 calc R
C22 C -0.0320(5) 0.9750(2) 0.7100(3) 0.0170(12) Uani 1 1 d .
C23 C 0.0324(6) 1.0020(2) 0.6505(3) 0.0235(13) Uani 1 1 d .
H23 H 0.1097 0.9839 0.6258 0.028 Uiso 1 1 calc R
C24 C -0.0136(6) 1.0545(3) 0.6268(3) 0.0262(14) Uani 1 1 d .
H24 H 0.0313 1.0723 0.5861 0.031 Uiso 1 1 calc R
C25 C -0.1261(6) 1.0809(2) 0.6631(3) 0.0232(13) Uani 1 1 d .
H25 H -0.1563 1.1175 0.6483 0.028 Uiso 1 1 calc R
C26 C -0.1938(6) 1.0544(2) 0.7202(3) 0.0242(14) Uani 1 1 d .
H26 H -0.2731 1.0723 0.7436 0.029 Uiso 1 1 calc R
C27 C -0.1474(5) 1.0018(2) 0.7439(3) 0.0194(12) Uani 1 1 d .
H27 H -0.1948 0.9839 0.7837 0.023 Uiso 1 1 calc R
C28 C 0.0131(5) 0.7856(2) 1.0102(3) 0.0166(12) Uani 1 1 d .
C29 C -0.1127(5) 0.8115(2) 1.0379(3) 0.0215(13) Uani 1 1 d .
H29 H -0.1758 0.8344 1.0047 0.026 Uiso 1 1 calc R
C30 C -0.1457(6) 0.8043(2) 1.1126(3) 0.0249(14) Uani 1 1 d .
H30 H -0.2301 0.8229 1.1305 0.030 Uiso 1 1 calc R
C31 C -0.0587(6) 0.7706(2) 1.1615(3) 0.0226(13) Uani 1 1 d .
H31 H -0.0828 0.7657 1.2128 0.027 Uiso 1 1 calc R
C32 C 0.0653(6) 0.7438(2) 1.1353(3) 0.0254(14) Uani 1 1 d .
H32 H 0.1265 0.7204 1.1688 0.030 Uiso 1 1 calc R
C33 C 0.0996(5) 0.7510(2) 1.0609(3) 0.0206(13) Uani 1 1 d .
H33 H 0.1838 0.7320 1.0435 0.025 Uiso 1 1 calc R
C34 C 0.0990(5) 0.7253(2) 0.8832(3) 0.0164(12) Uani 1 1 d .
C35 C -0.0030(6) 0.6836(3) 0.8985(3) 0.0266(14) Uani 1 1 d .
H35 H -0.0883 0.6924 0.9252 0.032 Uiso 1 1 calc R
C36 C 0.0193(6) 0.6292(3) 0.8747(3) 0.0284(14) Uani 1 1 d .
H36 H -0.0494 0.6008 0.8865 0.034 Uiso 1 1 calc R
C37 C 0.1401(6) 0.6163(2) 0.8343(3) 0.0263(14) Uani 1 1 d .
H37 H 0.1543 0.5792 0.8179 0.032 Uiso 1 1 calc R
C38 C 0.2405(6) 0.6571(2) 0.8177(3) 0.0246(13) Uani 1 1 d .
H38 H 0.3241 0.6479 0.7899 0.030 Uiso 1 1 calc R
C39 C 0.2206(5) 0.7114(2) 0.8413(3) 0.0202(13) Uani 1 1 d .
H39 H 0.2898 0.7394 0.8290 0.024 Uiso 1 1 calc R
C40 C 0.6210(7) 0.9871(3) 0.5513(4) 0.0420(18) Uani 1 1 d .
H40 H 0.7041 0.9782 0.5867 0.050 Uiso 1 1 calc R
C41 C 0.4834(8) 0.9623(3) 0.5573(4) 0.0469(19) Uani 1 1 d .
H41 H 0.4719 0.9361 0.5969 0.056 Uiso 1 1 calc R
C42 C 0.3621(7) 0.9752(3) 0.5063(4) 0.0410(18) Uani 1 1 d .
H42 H 0.2672 0.9581 0.5109 0.049 Uiso 1 1 calc R

loop_
_atom_site_aniso_label
_atom_site_aniso_U_11
_atom_site_aniso_U_22
_atom_site_aniso_U_33
_atom_site_aniso_U_23
_atom_site_aniso_U_13
_atom_site_aniso_U_12
W1 0.01364(10) 0.01464(12) 0.01838(12) 0.00053(11) 0.00039(7) -0.00031(10)
P1 0.0155(6) 0.0148(8) 0.0200(8) 0.0000(6) 0.0009(5) 0.0000(5)
P2 0.0145(6) 0.0157(8) 0.0204(8) -0.0004(6) 0.0003(5) 0.0005(5)
Si1 0.0163(7) 0.0188(9) 0.0268(9) -0.0018(7) 0.0005(6) -0.0023(6)
Si2 0.0168(7) 0.0233(10) 0.0215(9) -0.0026(7) -0.0008(6) -0.0019(6)
C1 0.012(2) 0.023(4) 0.025(3) 0.008(3) 0.004(2) 0.002(2)
O2 0.0247(19) 0.025(3) 0.028(2) -0.007(2) 0.0038(17) 0.0031(17)
C3 0.031(3) 0.019(3) 0.016(3) -0.002(3) -0.003(2) 0.013(3)
O4 0.0212(19) 0.037(3) 0.041(3) 0.005(2) 0.0069(18) -0.0140(19)
C5 0.021(3) 0.019(3) 0.022(3) -0.002(3) -0.004(2) -0.001(2)
O6 0.037(2) 0.021(3) 0.033(3) -0.005(2) -0.0018(19) 0.0018(19)
C7 0.031(3) 0.017(3) 0.017(3) -0.005(3) 0.012(2) -0.004(2)
O8 0.0189(18) 0.028(3) 0.035(2) -0.0063(19) -0.0101(17) 0.0053(16)
C9 0.016(2) 0.021(3) 0.025(3) 0.003(3) 0.001(2) 0.003(2)
N10 0.019(2) 0.018(3) 0.025(3) -0.006(2) 0.0040(19) 0.0030(19)
C11 0.018(2) 0.015(3) 0.021(3) 0.000(2) 0.000(2) -0.001(2)
C12 0.036(3) 0.017(3) 0.034(4) -0.009(3) -0.005(3) 0.001(3)
C13 0.026(3) 0.030(4) 0.038(4) -0.003(3) 0.002(3) -0.008(3)
C14 0.019(3) 0.040(4) 0.037(4) 0.000(3) -0.006(3) -0.001(3)
C15 0.034(3) 0.034(4) 0.030(4) -0.012(3) 0.002(3) -0.004(3)
C16 0.029(3) 0.011(3) 0.022(3) 0.001(2) 0.006(2) -0.003(2)
C17 0.024(3) 0.023(3) 0.026(3) 0.007(3) 0.003(2) -0.004(2)
C18 0.042(3) 0.020(3) 0.017(3) 0.000(3) 0.000(2) -0.007(3)
C19 0.065(4) 0.015(3) 0.019(3) -0.002(3) 0.012(3) -0.005(3)
C20 0.045(3) 0.027(4) 0.026(4) 0.006(3) 0.011(3) 0.006(3)
C21 0.034(3) 0.017(3) 0.027(3) -0.001(3) 0.005(2) 0.002(3)
C22 0.018(2) 0.012(3) 0.021(3) 0.001(2) 0.003(2) -0.003(2)
C23 0.020(3) 0.021(3) 0.029(3) -0.001(3) 0.000(2) -0.001(2)
C24 0.027(3) 0.032(4) 0.020(3) 0.005(3) 0.003(2) -0.006(3)
C25 0.026(3) 0.013(3) 0.029(3) 0.003(3) -0.007(2) -0.001(2)
C26 0.023(3) 0.025(4) 0.024(3) 0.000(3) 0.000(2) 0.004(2)
C27 0.022(3) 0.016(3) 0.020(3) 0.001(2) 0.002(2) 0.002(2)
C28 0.020(2) 0.011(3) 0.019(3) -0.001(2) 0.002(2) -0.002(2)
C29 0.020(3) 0.013(3) 0.030(3) 0.007(3) 0.000(2) 0.002(2)
C30 0.023(3) 0.026(4) 0.025(3) -0.002(3) 0.004(2) 0.005(2)
C31 0.027(3) 0.023(3) 0.018(3) 0.002(3) 0.005(2) -0.004(2)
C32 0.028(3) 0.025(4) 0.023(3) 0.011(3) -0.003(2) -0.001(3)
C33 0.018(3) 0.014(3) 0.030(3) 0.001(3) 0.002(2) 0.000(2)
C34 0.021(2) 0.015(3) 0.013(3) 0.002(2) 0.002(2) 0.005(2)
C35 0.020(3) 0.026(4) 0.034(4) 0.000(3) 0.000(2) 0.002(2)
C36 0.027(3) 0.025(4) 0.033(4) -0.009(3) 0.001(3) -0.002(3)
C37 0.033(3) 0.015(3) 0.029(4) -0.004(3) -0.002(3) 0.005(3)
C38 0.025(3) 0.020(3) 0.030(3) -0.001(3) 0.006(2) 0.005(3)
C39 0.022(3) 0.017(3) 0.022(3) 0.002(3) 0.002(2) -0.003(2)
C40 0.043(4) 0.036(5) 0.043(4) -0.007(4) -0.017(3) 0.010(3)
C41 0.078(5) 0.026(4) 0.035(4) 0.011(3) -0.011(4) -0.011(4)
C42 0.036(3) 0.047(5) 0.039(4) -0.015(4) 0.002(3) -0.001(3)

loop_
_atom_type_symbol
_atom_type_description
_atom_type_scat_dispersion_real
_atom_type_scat_dispersion_imag
_atom_type_scat_source
C C 0.0033 0.0016 'International Tables Vol C Tables 4.2.6.8 and 6.1.1.4'
H H 0.0000 0.0000 'International Tables Vol C Tables 4.2.6.8 and 6.1.1.4'
N N 0.0061 0.0033 'International Tables Vol C Tables 4.2.6.8 and 6.1.1.4'
O O 0.0106 0.0060 'International Tables Vol C Tables 4.2.6.8 and 6.1.1.4'
Si Si 0.0817 0.0704 'International Tables Vol C Tables 4.2.6.8 and 6.1.1.4'
P P 0.1023 0.0942 'International Tables Vol C Tables 4.2.6.8 and 6.1.1.4'
W W -0.8490 6.8722 'International Tables Vol C Tables 4.2.6.8 and 6.1.1.4'

loop_
_geom_angle_atom_site_label_1
_geom_angle_atom_site_label_2
_geom_angle_atom_site_label_3
_geom_angle
_geom_angle_site_symmetry_1
_geom_angle_site_symmetry_3
C7 W1 C3 81.7(2) . .
C7 W1 C1 92.7(2) . .
C3 W1 C1 96.2(2) . .
C7 W1 C5 92.7(2) . .
C3 W1 C5 88.5(2) . .
C1 W1 C5 173.31(19) . .
C7 W1 P1 86.04(16) . .
C3 W1 P1 166.26(15) . .
C1 W1 P1 90.43(16) . .
C5 W1 P1 86.03(16) . .
C7 W1 P2 169.52(16) . .
C3 W1 P2 87.92(14) . .
C1 W1 P2 89.52(14) . .
C5 W1 P2 85.86(14) . .
P1 W1 P2 104.20(4) . .
C9 P1 C16 104.0(2) . .
C9 P1 C22 100.5(2) . .
C16 P1 C22 99.4(2) . .
C9 P1 W1 123.15(19) . .
C16 P1 W1 109.23(18) . .
C22 P1 W1 117.34(17) . .
C28 P2 C11 101.0(2) . .
C28 P2 C34 100.7(2) . .
C11 P2 C34 101.6(2) . .
C28 P2 W1 116.85(16) . .
C11 P2 W1 122.47(18) . .
C34 P2 W1 111.13(16) . .
N10 Si1 C12 107.0(3) . .
N10 Si1 C13 111.8(2) . .
C12 Si1 C13 110.0(3) . .
N10 Si1 C9 111.3(2) . .
C12 Si1 C9 114.0(2) . .
C13 Si1 C9 102.8(3) . .
N10 Si2 C15 108.1(3) . .
N10 Si2 C14 111.5(3) . .
C15 Si2 C14 110.3(3) . .
N10 Si2 C11 111.0(2) . .
C15 Si2 C11 113.9(3) . .
C14 Si2 C11 102.0(3) . .
O2 C1 W1 178.5(4) . .
O4 C3 W1 172.4(4) . .
O6 C5 W1 178.9(5) . .
O8 C7 W1 174.6(5) . .
P1 C9 Si1 120.9(3) . .
P1 C9 H9A 107.1 . .
Si1 C9 H9A 107.1 . .
P1 C9 H9B 107.1 . .
Si1 C9 H9B 107.1 . .
H9A C9 H9B 106.8 . .
Si1 N10 Si2 133.8(3) . .
Si1 N10 H10 113.1 . .
Si2 N10 H10 113.1 . .
P2 C11 Si2 121.8(3) . .
P2 C11 H11A 106.9 . .
Si2 C11 H11A 106.9 . .
P2 C11 H11B 106.9 . .
Si2 C11 H11B 106.9 . .
H11A C11 H11B 106.7 . .
Si1 C12 H12A 109.5 . .
Si1 C12 H12B 109.5 . .
H12A C12 H12B 109.5 . .
Si1 C12 H12C 109.5 . .
H12A C12 H12C 109.5 . .
H12B C12 H12C 109.5 . .
Si1 C13 H13A 109.5 . .
Si1 C13 H13B 109.5 . .
H13A C13 H13B 109.5 . .
Si1 C13 H13C 109.5 . .
H13A C13 H13C 109.5 . .
H13B C13 H13C 109.5 . .
Si2 C14 H14A 109.5 . .
Si2 C14 H14B 109.5 . .
H14A C14 H14B 109.5 . .
Si2 C14 H14C 109.5 . .
H14A C14 H14C 109.5 . .
H14B C14 H14C 109.5 . .
Si2 C15 H15A 109.5 . .
Si2 C15 H15B 109.5 . .
H15A C15 H15B 109.5 . .
Si2 C15 H15C 109.5 . .
H15A C15 H15C 109.5 . .
H15B C15 H15C 109.5 . .
C21 C16 C17 118.4(5) . .
C21 C16 P1 123.2(4) . .
C17 C16 P1 118.4(4) . .
C18 C17 C16 121.3(5) . .
C18 C17 H17 119.4 . .
C16 C17 H17 119.4 . .
C17 C18 C19 119.8(5) . .
C17 C18 H18 120.1 . .
C19 C18 H18 120.1 . .
C18 C19 C20 119.5(6) . .
C18 C19 H19 120.2 . .
C20 C19 H19 120.2 . .
C21 C20 C19 120.8(6) . .
C21 C20 H20 119.6 . .
C19 C20 H20 119.6 . .
C20 C21 C16 120.2(5) . .
C20 C21 H21 119.9 . .
C16 C21 H21 119.9 . .
C27 C22 C23 118.2(5) . .
C27 C22 P1 123.4(4) . .
C23 C22 P1 118.4(4) . .
C24 C23 C22 121.3(5) . .
C24 C23 H23 119.3 . .
C22 C23 H23 119.3 . .
C23 C24 C25 119.3(6) . .
C23 C24 H24 120.3 . .
C25 C24 H24 120.3 . .
C26 C25 C24 120.2(5) . .
C26 C25 H25 119.9 . .
C24 C25 H25 119.9 . .
C25 C26 C27 120.4(5) . .
C25 C26 H26 119.8 . .
C27 C26 H26 119.8 . .
C26 C27 C22 120.5(5) . .
C26 C27 H27 119.7 . .
C22 C27 H27 119.7 . .
C33 C28 C29 117.1(5) . .
C33 C28 P2 120.0(4) . .
C29 C28 P2 122.9(4) . .
C30 C29 C28 121.0(5) . .
C30 C29 H29 119.5 . .
C28 C29 H29 119.5 . .
C31 C30 C29 120.9(5) . .
C31 C30 H30 119.5 . .
C29 C30 H30 119.5 . .
C30 C31 C32 119.4(5) . .
C30 C31 H31 120.3 . .
C32 C31 H31 120.3 . .
C33 C32 C31 120.1(5) . .
C33 C32 H32 120.0 . .
C31 C32 H32 120.0 . .
C32 C33 C28 121.5(5) . .
C32 C33 H33 119.2 . .
C28 C33 H33 119.2 . .
C35 C34 C39 118.3(5) . .
C35 C34 P2 120.5(4) . .
C39 C34 P2 121.1(4) . .
C36 C35 C34 120.4(5) . .
C36 C35 H35 119.8 . .
C34 C35 H35 119.8 . .
C37 C36 C35 120.3(6) . .
C37 C36 H36 119.9 . .
C35 C36 H36 119.9 . .
C36 C37 C38 120.1(6) . .
C36 C37 H37 119.9 . .
C38 C37 H37 119.9 . .
C37 C38 C39 120.4(5) . .
C37 C38 H38 119.8 . .
C39 C38 H38 119.8 . .
C38 C39 C34 120.4(5) . .
C38 C39 H39 119.8 . .
C34 C39 H39 119.8 . .
C41 C40 C42 119.8(6) . 3_676
C41 C40 H40 120.1 . .
C42 C40 H40 120.1 3_676 .
C40 C41 C42 120.4(6) . .
C40 C41 H41 119.8 . .
C42 C41 H41 119.8 . .
C40 C42 C41 119.8(6) 3_676 .
C40 C42 H42 120.1 3_676 .
C41 C42 H42 120.1 . .

loop_
_geom_bond_atom_site_label_1
_geom_bond_atom_site_label_2
_geom_bond_distance
_geom_bond_site_symmetry_2
W1 C7 1.973(5) .
W1 C3 1.980(6) .
W1 C1 2.024(6) .
W1 C5 2.039(6) .
W1 P1 2.5351(14) .
W1 P2 2.5431(13) .
P1 C9 1.829(5) .
P1 C16 1.830(6) .
P1 C22 1.838(5) .
P2 C28 1.828(6) .
P2 C11 1.830(5) .
P2 C34 1.833(6) .
Si1 N10 1.715(5) .
Si1 C12 1.858(6) .
Si1 C13 1.876(5) .
Si1 C9 1.887(6) .
Si2 N10 1.716(5) .
Si2 C15 1.836(6) .
Si2 C14 1.873(5) .
Si2 C11 1.887(5) .
C1 O2 1.159(6) .
C3 O4 1.165(6) .
C5 O6 1.143(6) .
C7 O8 1.173(6) .
C9 H9A 0.9900 .
C9 H9B 0.9900 .
N10 H10 0.8800 .
C11 H11A 0.9900 .
C11 H11B 0.9900 .
C12 H12A 0.9800 .
C12 H12B 0.9800 .
C12 H12C 0.9800 .
C13 H13A 0.9800 .
C13 H13B 0.9800 .
C13 H13C 0.9800 .
C14 H14A 0.9800 .
C14 H14B 0.9800 .
C14 H14C 0.9800 .
C15 H15A 0.9800 .
C15 H15B 0.9800 .
C15 H15C 0.9800 .
C16 C21 1.392(8) .
C16 C17 1.407(7) .
C17 C18 1.369(8) .
C17 H17 0.9500 .
C18 C19 1.387(8) .
C18 H18 0.9500 .
C19 C20 1.390(8) .
C19 H19 0.9500 .
C20 C21 1.377(8) .
C20 H20 0.9500 .
C21 H21 0.9500 .
C22 C27 1.389(7) .
C22 C23 1.393(7) .
C23 C24 1.380(8) .
C23 H23 0.9500 .
C24 C25 1.386(8) .
C24 H24 0.9500 .
C25 C26 1.369(8) .
C25 H25 0.9500 .
C26 C27 1.384(7) .
C26 H26 0.9500 .
C27 H27 0.9500 .
C28 C33 1.400(7) .
C28 C29 1.404(7) .
C29 C30 1.379(8) .
C29 H29 0.9500 .
C30 C31 1.371(7) .
C30 H30 0.9500 .
C31 C32 1.391(8) .
C31 H31 0.9500 .
C32 C33 1.378(7) .
C32 H32 0.9500 .
C33 H33 0.9500 .
C34 C35 1.395(8) .
C34 C39 1.400(7) .
C35 C36 1.393(8) .
C35 H35 0.9500 .
C36 C37 1.373(8) .
C36 H36 0.9500 .
C37 C38 1.374(8) .
C37 H37 0.9500 .
C38 C39 1.387(8) .
C38 H38 0.9500 .
C39 H39 0.9500 .
C40 C41 1.375(9) .
C40 C42 1.375(9) 3_676
C40 H40 0.9500 .
C41 C42 1.378(8) .
C41 H41 0.9500 .
C42 C40 1.375(9) 3_676
C42 H42 0.9500 .

loop_
_geom_torsion_atom_site_label_1
_geom_torsion_atom_site_label_2
_geom_torsion_atom_site_label_3
_geom_torsion_atom_site_label_4
_geom_torsion
_geom_torsion_site_symmetry_1
_geom_torsion_site_symmetry_4
C7 W1 P1 C9 163.3(3) . .
C3 W1 P1 C9 -170.2(7) . .
C1 W1 P1 C9 70.7(3) . .
C5 W1 P1 C9 -103.6(3) . .
P2 W1 P1 C9 -18.9(2) . .
C7 W1 P1 C16 -74.4(2) . .
C3 W1 P1 C16 -48.0(7) . .
C1 W1 P1 C16 -167.1(2) . .
C5 W1 P1 C16 18.6(2) . .
P2 W1 P1 C16 103.31(18) . .
C7 W1 P1 C22 37.6(2) . .
C3 W1 P1 C22 64.1(7) . .
C1 W1 P1 C22 -55.0(2) . .
C5 W1 P1 C22 130.7(2) . .
P2 W1 P1 C22 -144.63(19) . .
C7 W1 P2 C28 -48.8(9) . .
C3 W1 P2 C28 -42.9(2) . .
C1 W1 P2 C28 53.4(2) . .
C5 W1 P2 C28 -131.5(2) . .
P1 W1 P2 C28 143.68(19) . .
C7 W1 P2 C11 -173.9(9) . .
C3 W1 P2 C11 -168.0(3) . .
C1 W1 P2 C11 -71.7(3) . .
C5 W1 P2 C11 103.4(3) . .
P1 W1 P2 C11 18.6(2) . .
C7 W1 P2 C34 66.0(9) . .
C3 W1 P2 C34 71.9(2) . .
C1 W1 P2 C34 168.1(2) . .
C5 W1 P2 C34 -16.7(2) . .
P1 W1 P2 C34 -101.55(19) . .
C16 P1 C9 Si1 166.2(3) . .
C22 P1 C9 Si1 63.6(4) . .
W1 P1 C9 Si1 -69.2(4) . .
N10 Si1 C9 P1 68.0(4) . .
C12 Si1 C9 P1 -53.2(4) . .
C13 Si1 C9 P1 -172.2(3) . .
C12 Si1 N10 Si2 -172.3(3) . .
C13 Si1 N10 Si2 -51.8(4) . .
C9 Si1 N10 Si2 62.5(4) . .
C15 Si2 N10 Si1 170.7(3) . .
C14 Si2 N10 Si1 49.3(4) . .
C11 Si2 N10 Si1 -63.8(4) . .
C28 P2 C11 Si2 -62.2(4) . .
C34 P2 C11 Si2 -165.6(3) . .
W1 P2 C11 Si2 69.8(4) . .
N10 Si2 C11 P2 -67.0(4) . .
C15 Si2 C11 P2 55.3(4) . .
C14 Si2 C11 P2 174.1(3) . .
C9 P1 C16 C21 24.0(6) . .
C22 P1 C16 C21 127.5(5) . .
W1 P1 C16 C21 -109.1(5) . .
C9 P1 C16 C17 -158.3(4) . .
C22 P1 C16 C17 -54.9(5) . .
W1 P1 C16 C17 68.5(5) . .
C21 C16 C17 C18 -0.2(9) . .
P1 C16 C17 C18 -178.0(5) . .
C16 C17 C18 C19 0.9(9) . .
C17 C18 C19 C20 -1.3(9) . .
C18 C19 C20 C21 1.0(9) . .
C19 C20 C21 C16 -0.4(9) . .
C17 C16 C21 C20 0.0(9) . .
P1 C16 C21 C20 177.6(5) . .
C9 P1 C22 C27 -117.6(4) . .
C16 P1 C22 C27 136.2(4) . .
W1 P1 C22 C27 18.7(5) . .
C9 P1 C22 C23 60.9(4) . .
C16 P1 C22 C23 -45.4(4) . .
W1 P1 C22 C23 -162.9(3) . .
C27 C22 C23 C24 1.6(7) . .
P1 C22 C23 C24 -176.9(4) . .
C22 C23 C24 C25 0.1(8) . .
C23 C24 C25 C26 -2.0(8) . .
C24 C25 C26 C27 2.1(8) . .
C25 C26 C27 C22 -0.3(8) . .
C23 C22 C27 C26 -1.5(7) . .
P1 C22 C27 C26 176.9(4) . .
C11 P2 C28 C33 -54.8(5) . .
C34 P2 C28 C33 49.4(5) . .
W1 P2 C28 C33 169.9(4) . .
C11 P2 C28 C29 123.2(4) . .
C34 P2 C28 C29 -132.6(4) . .
W1 P2 C28 C29 -12.1(5) . .
C33 C28 C29 C30 2.0(8) . .
P2 C28 C29 C30 -176.1(4) . .
C28 C29 C30 C31 -1.4(8) . .
C29 C30 C31 C32 0.4(8) . .
C30 C31 C32 C33 -0.1(8) . .
C31 C32 C33 C28 0.8(8) . .
C29 C28 C33 C32 -1.7(8) . .
P2 C28 C33 C32 176.4(4) . .
C28 P2 C34 C35 43.4(5) . .
C11 P2 C34 C35 147.1(4) . .
W1 P2 C34 C35 -81.0(4) . .
C28 P2 C34 C39 -139.4(4) . .
C11 P2 C34 C39 -35.7(5) . .
W1 P2 C34 C39 96.1(4) . .
C39 C34 C35 C36 2.2(8) . .
P2 C34 C35 C36 179.4(4) . .
C34 C35 C36 C37 -1.6(8) . .
C35 C36 C37 C38 0.6(8) . .
C36 C37 C38 C39 -0.2(8) . .
C37 C38 C39 C34 0.9(8) . .
C35 C34 C39 C38 -1.8(7) . .
P2 C34 C39 C38 -179.0(4) . .
C42 C40 C41 C42 -0.4(12) 3_676 .
C40 C41 C42 C40 0.4(12) . 3_676
